data_7124899
loop_
_publ_author_name
'Sun, Yan-Qiong'
'Wan, Fang'
'Li, Xin-Xiong'
'Lin, Jian'
'Wu, Tao'
'Zheng, Shou-Tian'
'Bu, Xianhui'

_publ_section_title
;
 A lanthanide complex for metal encapsulations and anion exchanges.
;
_journal_issue 66
_journal_name_full 'Chemical communications (Cambridge, England)'
_journal_page_first 10125
_journal_page_last 10128
_journal_paper_doi 10.1039/c6cc05404h
_journal_volume 52
_journal_year 2016
_chemical_formula_sum 'C52 H48 N8 O25 Pb2'
_chemical_formula_weight 1599.36
_space_group_IT_number 14
_space_group_name_Hall '-P 2ybc'
_space_group_name_H-M_alt 'P 1 21/c 1'
_symmetry_cell_setting monoclinic
_symmetry_space_group_name_H-M 'P 1 21/c 1'
_atom_sites_solution_hydrogens geom
_atom_sites_solution_primary direct
_atom_sites_solution_secondary difmap
_audit_creation_method SHELXL-97
_audit_update_record
;
2016-04-25 deposited with the CCDC.
2016-07-19 downloaded from the CCDC.
;
_cell_angle_alpha 90.00
_cell_angle_beta 96.886(2)
_cell_angle_gamma 90.00
_cell_formula_units_Z 2
_cell_length_a 16.777(3)
_cell_length_b 12.3446(19)
_cell_length_c 13.270(2)
_cell_measurement_reflns_used 10871
_cell_measurement_temperature 296(2)
_cell_measurement_theta_max 25.05
_cell_measurement_theta_min 2.05
_cell_volume 2728.5(8)
_computing_structure_refinement 'SHELXL-97 (Sheldrick, 1997)'
_computing_structure_solution 'SHELXS-97 (Sheldrick, 1990)'
_diffrn_ambient_temperature 296(2)
_diffrn_measured_fraction_theta_full 0.988
_diffrn_measured_fraction_theta_max 0.988
_diffrn_measurement_device_type 'R-AXIS RAPID'
_diffrn_measurement_method dtprofit.ref
_diffrn_radiation_monochromator graphite
_diffrn_radiation_source 'fine-focus sealed tube'
_diffrn_radiation_type MoK\a
_diffrn_radiation_wavelength 0.71073
_diffrn_reflns_av_R_equivalents 0.0239
_diffrn_reflns_av_sigmaI/netI 0.0338
_diffrn_reflns_limit_h_max 17
_diffrn_reflns_limit_h_min -19
_diffrn_reflns_limit_k_max 14
_diffrn_reflns_limit_k_min -14
_diffrn_reflns_limit_l_max 15
_diffrn_reflns_limit_l_min -14
_diffrn_reflns_number 10871
_diffrn_reflns_theta_full 25.05
_diffrn_reflns_theta_max 25.05
_diffrn_reflns_theta_min 2.05
_diffrn_standards_decay_% none
_diffrn_standards_interval_count none
_diffrn_standards_interval_time none
_diffrn_standards_number none
_exptl_absorpt_coefficient_mu 6.260
_exptl_absorpt_correction_T_max 0.331
_exptl_absorpt_correction_T_min 0.228
_exptl_absorpt_correction_type empirical
_exptl_absorpt_process_details 'SADABS (Sheldrick, 1996)'
_exptl_crystal_colour yellow
_exptl_crystal_density_diffrn 1.947
_exptl_crystal_density_method 'not measured'
_exptl_crystal_description block
_exptl_crystal_F_000 1560
_exptl_crystal_size_max 0.16
_exptl_crystal_size_mid 0.16
_exptl_crystal_size_min 0.16
_refine_diff_density_max 1.264
_refine_diff_density_min -1.072
_refine_diff_density_rms 0.255
_refine_ls_extinction_method none
_refine_ls_goodness_of_fit_ref 1.181
_refine_ls_hydrogen_treatment constr
_refine_ls_matrix_type full
_refine_ls_number_parameters 399
_refine_ls_number_reflns 4771
_refine_ls_number_restraints 0
_refine_ls_restrained_S_all 1.181
_refine_ls_R_factor_all 0.0415
_refine_ls_R_factor_gt 0.0323
_refine_ls_shift/su_max 0.001
_refine_ls_shift/su_mean 0.000
_refine_ls_structure_factor_coef Fsqd
_refine_ls_weighting_details 'calc w=1/[\s^2^(Fo^2^)+(0.0761P)^2^+0.1869P] where P=(Fo^2^+2Fc^2^)/3'
_refine_ls_weighting_scheme calc
_refine_ls_wR_factor_gt 0.1002
_refine_ls_wR_factor_ref 0.1174
_reflns_number_gt 4106
_reflns_number_total 4771
_reflns_threshold_expression >2sigma(I)
_cod_data_source_file c6cc05404h2.cif
_cod_data_source_block 1
_cod_depositor_comments
;
The following automatic conversions were performed:

data item '_symmetry_cell_setting' value 'Monoclinic' was changed to
'monoclinic' in accordance with the
/home/saulius/struct/COD-crude-data/automatic-downloads/DataCite-retrospective/RSC/depositions/lib/dictionaries/cif_core.dic
dictionary named 'cif_core.dic' version 2.4.2 last updated on
2011-04-26.

Automatic conversion script
Id: cif_fix_values 6909 2019-04-08 15:41:33Z antanas 
;
_cod_original_cell_volume 2728.5(7)
_cod_original_sg_symbol_H-M P21/c
_cod_database_code 7124899

loop_
_symmetry_equiv_pos_as_xyz
'x, y, z'
'-x, y+1/2, -z+1/2'
'-x, -y, -z'
'x, -y-1/2, z-1/2'

loop_
_atom_site_label
_atom_site_type_symbol
_atom_site_fract_x
_atom_site_fract_y
_atom_site_fract_z
_atom_site_U_iso_or_equiv
_atom_site_adp_type
_atom_site_occupancy
_atom_site_symmetry_multiplicity
_atom_site_calc_flag
_atom_site_refinement_flags
Pb1 Pb 0.002189(13) 0.231849(19) 0.947058(16) 0.04054(13) Uani 1 1 d .
O1 O -0.1652(14) -1.2317(18) 1.0945(17) 0.069(6) Uani 0.50 1 d P
O1A O -0.1623(15) -1.2146(17) 1.0484(13) 0.067(5) Uani 0.50 1 d P
O2 O -0.0868(3) -1.0813(4) 1.0997(3) 0.0520(11) Uani 1 1 d .
O3 O -0.0951(3) 0.0894(4) 0.8918(3) 0.0511(11) Uani 1 1 d .
O4 O -0.1535(4) 0.2064(5) 0.9836(5) 0.0717(16) Uani 1 1 d .
O5 O -0.0382(4) -0.0305(7) 0.6375(6) 0.115(3) Uani 1 1 d .
O6 O 0.0489(4) 0.0978(5) 0.6323(4) 0.0795(16) Uani 1 1 d .
O7 O 0.0775(3) -0.0686(4) 0.6057(5) 0.0745(15) Uani 1 1 d .
O8 O -0.5051(6) -0.4127(8) 1.1224(7) 0.097(3) Uiso 0.80 1 d P
O8A O -0.548(2) -0.404(3) 1.107(3) 0.061(9) Uiso 0.15 1 d P
O9A O -0.457(4) -0.318(6) 1.101(5) 0.088(18) Uiso 0.10 1 d P
O8B O -0.5886(14) -0.335(2) 1.1039(17) 0.096(6) Uiso 0.30 1 d P
O9 O -0.5028(6) -0.2603(9) 1.0420(8) 0.076(3) Uiso 0.65 1 d P
O10 O -0.5137(4) -0.2656(5) 1.2082(5) 0.0778(18) Uani 1 1 d .
N1 N -0.5137(4) -0.3120(5) 1.1271(5) 0.0584(15) Uani 1 1 d .
N2 N 0.0291(3) 0.0007(6) 0.6254(4) 0.0562(15) Uani 1 1 d .
N3 N -0.2728(3) -0.7155(4) 1.1958(4) 0.0412(12) Uani 1 1 d .
N4 N -0.3054(3) -0.2863(4) 0.8471(4) 0.0414(12) Uani 1 1 d .
C1 C -0.1554(4) 0.1233(5) 0.9298(4) 0.0426(14) Uani 1 1 d .
C2 C -0.2074(4) -0.6771(6) 1.1597(5) 0.0495(15) Uani 1 1 d .
H2 H -0.1577 -0.7081 1.1809 0.059 Uiso 1 1 calc R
C3 C -0.3008(4) -1.1096(5) 1.1083(4) 0.0433(14) Uani 1 1 d .
H3 H -0.3085 -1.1741 1.0723 0.052 Uiso 1 1 calc R
C4 C -0.3656(4) -1.0587(6) 1.1402(5) 0.0541(16) Uani 1 1 d .
H4 H -0.4166 -1.0888 1.1274 0.065 Uiso 1 1 calc R
C5 C -0.2659(5) -0.8102(6) 1.2672(5) 0.0519(16) Uani 1 1 d .
H5A H -0.3058 -0.8035 1.3140 0.062 Uiso 1 1 calc R
H5B H -0.2133 -0.8096 1.3066 0.062 Uiso 1 1 calc R
C6 C -0.2234(3) -1.0675(5) 1.1281(4) 0.0363(12) Uani 1 1 d .
C7 C -0.3538(4) -0.9610(6) 1.1922(5) 0.0524(16) Uani 1 1 d .
H7 H -0.3973 -0.9255 1.2146 0.063 Uiso 1 1 calc R
C8 C -0.1547(4) -1.1280(5) 1.0969(4) 0.0462(15) Uani 1 1 d .
C9 C -0.2928(3) -0.4547(5) 0.9848(4) 0.0349(12) Uani 1 1 d .
C10 C -0.2122(4) -0.5931(6) 1.0921(5) 0.0491(15) Uani 1 1 d .
H10 H -0.1659 -0.5675 1.0682 0.059 Uiso 1 1 calc R
C11 C -0.3436(4) -0.6722(6) 1.1657(5) 0.0532(17) Uani 1 1 d .
H11 H -0.3888 -0.6994 1.1913 0.064 Uiso 1 1 calc R
C12 C -0.3124(4) -0.1934(6) 0.7741(5) 0.0497(15) Uani 1 1 d .
H12A H -0.3627 -0.1988 0.7301 0.060 Uiso 1 1 calc R
H12B H -0.2690 -0.1969 0.7321 0.060 Uiso 1 1 calc R
C13 C -0.3792(4) -0.0410(6) 0.8568(5) 0.0547(17) Uani 1 1 d .
H13 H -0.4279 -0.0766 0.8403 0.066 Uiso 1 1 calc R
C14 C -0.3091(4) -0.0856(5) 0.8297(4) 0.0455(15) Uani 1 1 d .
C15 C -0.3035(4) 0.1083(5) 0.9357(4) 0.0475(15) Uani 1 1 d .
H15 H -0.3012 0.1716 0.9739 0.057 Uiso 1 1 calc R
C16 C -0.2333(4) 0.0648(5) 0.9059(4) 0.0391(13) Uani 1 1 d .
C17 C -0.2857(3) -0.5457(5) 1.0590(4) 0.0357(12) Uani 1 1 d .
C18 C -0.2354(4) -0.3348(6) 0.8715(5) 0.0498(16) Uani 1 1 d .
H18 H -0.1909 -0.3121 0.8416 0.060 Uiso 1 1 calc R
C19 C -0.3705(4) -0.3184(6) 0.8896(6) 0.0573(17) Uani 1 1 d .
H19 H -0.4191 -0.2826 0.8731 0.069 Uiso 1 1 calc R
C20 C -0.2133(3) -0.9682(4) 1.1797(4) 0.0362(12) Uani 1 1 d .
H20 H -0.1624 -0.9377 1.1926 0.043 Uiso 1 1 calc R
C21 C -0.2778(4) -0.9163(5) 1.2108(4) 0.0391(13) Uani 1 1 d .
C22 C -0.3521(4) -0.5890(6) 1.0985(5) 0.0487(15) Uani 1 1 d .
H22 H -0.4029 -0.5606 1.0784 0.058 Uiso 1 1 calc R
C23 C -0.2275(4) -0.4189(6) 0.9412(5) 0.0509(16) Uani 1 1 d .
H23 H -0.1777 -0.4513 0.9584 0.061 Uiso 1 1 calc R
C24 C -0.3765(4) 0.0574(6) 0.9087(5) 0.0564(17) Uani 1 1 d .
H24 H -0.4237 0.0888 0.9252 0.068 Uiso 1 1 calc R
C25 C -0.3662(4) -0.4026(6) 0.9563(5) 0.0516(16) Uani 1 1 d .
H25 H -0.4122 -0.4256 0.9830 0.062 Uiso 1 1 calc R
C26 C -0.2367(2) -0.0329(3) 0.8537(2) 0.0410(13) Uani 1 1 d .
H26 H -0.1899 -0.0631 0.8349 0.049 Uiso 1 1 calc R
O1W O 0.0077(2) 0.1010(3) 1.1124(2) 0.0501(11) Uani 1 1 d R
O2W O -0.0194(3) 0.2431(4) 0.7585(4) 0.0560(13) Uani 1 1 d .
O3W C -0.1640(14) -0.1421(10) 0.6930(4) 0.139(9) Uiso 0.50 1 d PR

loop_
_atom_site_aniso_label
_atom_site_aniso_U_11
_atom_site_aniso_U_22
_atom_site_aniso_U_33
_atom_site_aniso_U_23
_atom_site_aniso_U_13
_atom_site_aniso_U_12
Pb1 0.04694(19) 0.03131(19) 0.04192(18) -0.00629(8) -0.00066(11) 0.00524(8)
O1 0.057(8) 0.049(9) 0.106(16) -0.003(10) 0.025(11) 0.010(5)
O1A 0.078(10) 0.041(9) 0.081(11) -0.036(9) 0.004(10) -0.004(7)
O2 0.056(3) 0.038(2) 0.065(3) -0.005(2) 0.019(2) 0.008(2)
O3 0.049(3) 0.044(3) 0.060(3) -0.009(2) 0.002(2) 0.000(2)
O4 0.067(3) 0.052(3) 0.095(4) -0.036(3) 0.010(3) -0.008(3)
O5 0.062(4) 0.140(7) 0.148(6) 0.050(5) 0.031(4) 0.019(4)
O6 0.098(4) 0.057(4) 0.088(4) -0.011(3) 0.026(3) 0.000(3)
O7 0.063(3) 0.054(3) 0.108(4) -0.010(3) 0.018(3) -0.011(3)
O10 0.062(4) 0.083(4) 0.089(5) -0.034(3) 0.011(3) 0.010(3)
N1 0.047(3) 0.048(4) 0.077(4) -0.012(3) -0.004(3) -0.001(3)
N2 0.042(3) 0.075(5) 0.051(3) 0.010(3) 0.006(2) -0.004(3)
N3 0.055(3) 0.032(3) 0.036(3) -0.008(2) 0.004(2) 0.003(2)
N4 0.049(3) 0.035(3) 0.039(3) -0.003(2) 0.003(2) -0.012(2)
C1 0.052(4) 0.031(3) 0.042(3) 0.007(3) -0.005(3) 0.002(3)
C2 0.038(3) 0.048(4) 0.062(4) -0.002(3) 0.006(3) 0.009(3)
C3 0.059(4) 0.033(3) 0.036(3) 0.006(2) -0.002(3) -0.010(3)
C4 0.047(4) 0.050(4) 0.065(4) 0.011(3) 0.004(3) -0.005(3)
C5 0.079(5) 0.040(4) 0.036(3) -0.001(3) 0.000(3) 0.011(3)
C6 0.049(3) 0.029(3) 0.030(3) 0.004(2) 0.001(2) 0.001(2)
C7 0.049(4) 0.052(4) 0.058(4) 0.004(3) 0.013(3) 0.005(3)
C8 0.059(4) 0.031(3) 0.047(3) -0.006(3) -0.001(3) 0.007(3)
C9 0.038(3) 0.032(3) 0.036(3) -0.009(2) 0.009(2) -0.003(2)
C10 0.037(3) 0.053(4) 0.060(4) 0.006(3) 0.016(3) 0.006(3)
C11 0.036(3) 0.054(4) 0.070(4) 0.004(3) 0.010(3) 0.003(3)
C12 0.059(4) 0.042(4) 0.046(3) 0.003(3) -0.003(3) -0.007(3)
C13 0.052(4) 0.049(4) 0.061(4) 0.009(3) -0.003(3) -0.010(3)
C14 0.052(4) 0.039(3) 0.044(3) 0.010(3) -0.004(3) -0.007(3)
C15 0.062(4) 0.036(3) 0.045(3) 0.012(3) 0.008(3) 0.006(3)
C16 0.048(3) 0.029(3) 0.039(3) 0.011(2) 0.000(2) 0.000(2)
C17 0.034(3) 0.033(3) 0.040(3) -0.013(2) 0.004(2) 0.004(2)
C18 0.053(4) 0.049(4) 0.049(3) -0.003(3) 0.011(3) -0.011(3)
C19 0.040(3) 0.051(4) 0.079(5) 0.009(4) 0.001(3) -0.001(3)
C20 0.047(3) 0.029(3) 0.032(3) 0.005(2) -0.001(2) -0.003(2)
C21 0.052(4) 0.033(3) 0.031(3) 0.003(2) 0.005(2) 0.004(3)
C22 0.031(3) 0.052(4) 0.064(4) 0.012(3) 0.006(3) 0.002(3)
C23 0.042(3) 0.051(4) 0.060(4) 0.001(3) 0.004(3) 0.001(3)
C24 0.053(4) 0.053(4) 0.064(4) 0.020(3) 0.009(3) 0.004(3)
C25 0.038(3) 0.050(4) 0.067(4) 0.012(3) 0.008(3) -0.003(3)
C26 0.055(4) 0.031(3) 0.036(3) 0.007(2) -0.003(3) 0.002(3)
O1W 0.061(3) 0.039(2) 0.050(2) -0.004(2) 0.003(2) 0.009(2)
O2W 0.069(3) 0.048(3) 0.051(3) -0.001(2) 0.009(3) 0.000(2)

loop_
_atom_type_symbol
_atom_type_description
_atom_type_scat_dispersion_real
_atom_type_scat_dispersion_imag
_atom_type_scat_source
C C 0.0033 0.0016 'International Tables Vol C Tables 4.2.6.8 and 6.1.1.4'
H H 0.0000 0.0000 'International Tables Vol C Tables 4.2.6.8 and 6.1.1.4'
N N 0.0061 0.0033 'International Tables Vol C Tables 4.2.6.8 and 6.1.1.4'
O O 0.0106 0.0060 'International Tables Vol C Tables 4.2.6.8 and 6.1.1.4'
Pb Pb -3.3944 10.1111 'International Tables Vol C Tables 4.2.6.8 and 6.1.1.4'

loop_
_geom_angle_atom_site_label_1
_geom_angle_atom_site_label_2
_geom_angle_atom_site_label_3
_geom_angle
_geom_angle_site_symmetry_1
_geom_angle_site_symmetry_3
O3 Pb1 O2 76.49(16) . 3_547
O3 Pb1 O2W 74.21(16) . .
O2 Pb1 O2W 78.89(16) 3_547 .
O3 Pb1 O1A 125.3(4) . 3_547
O2 Pb1 O1A 48.8(4) 3_547 3_547
O2W Pb1 O1A 93.0(4) . 3_547
O3 Pb1 O1W 76.82(13) . .
O2 Pb1 O1W 77.87(13) 3_547 .
O2W Pb1 O1W 146.27(13) . .
O1A Pb1 O1W 89.8(4) 3_547 .
O3 Pb1 O4 49.76(15) . .
O2 Pb1 O4 123.39(16) 3_547 .
O2W Pb1 O4 99.09(19) . .
O1A Pb1 O4 164.0(5) 3_547 .
O1W Pb1 O4 74.29(17) . .
O1A O1 C8 71(3) . .
O1 O1A C8 79(3) . .
O1 O1A Pb1 98(4) . 3_547
C8 O1A Pb1 90.9(12) . 3_547
C8 O2 Pb1 101.0(4) . 3_547
C1 O3 Pb1 100.4(4) . .
C1 O4 Pb1 87.3(4) . .
O8A O8 N1 76(3) . .
O8A O8 O9A 112(4) . .
N1 O8 O9A 45(3) . .
O8A O8 O8B 27(3) . .
N1 O8 O8B 49.3(9) . .
O9A O8 O8B 89(3) . .
O8 O8A O8B 135(5) . .
O8 O8A N1 70(3) . .
O8B O8A N1 65(2) . .
O8 O8A O9A 46(3) . .
O8B O8A O9A 94(4) . .
N1 O8A O9A 33(2) . .
N1 O9A O8 57(3) . .
N1 O9A O9 70(4) . .
O8 O9A O9 105(5) . .
N1 O9A O8A 42(3) . .
O8 O9A O8A 21.2(16) . .
O9 O9A O8A 85(4) . .
O8A O8B N1 65(2) . .
O8A O8B O8 18(2) . .
N1 O8B O8 47.5(9) . .
N1 O9 O9A 48(3) . .
O9A N1 O10 115(4) . .
O9A N1 O8 78(4) . .
O10 N1 O8 121.5(8) . .
O9A N1 O8B 143(4) . .
O10 N1 O8B 102.2(12) . .
O8 N1 O8B 83.2(13) . .
O9A N1 O8A 105(4) . .
O10 N1 O8A 123.4(17) . .
O8 N1 O8A 33.4(17) . .
O8B N1 O8A 49.9(19) . .
O9A N1 O9 62(4) . .
O10 N1 O9 122.6(8) . .
O8 N1 O9 113.9(8) . .
O8B N1 O9 97.7(12) . .
O8A N1 O9 110.6(16) . .
O5 N2 O7 116.9(7) . .
O5 N2 O6 122.5(7) . .
O7 N2 O6 120.6(6) . .
C11 N3 C2 119.7(6) . .
C11 N3 C5 120.3(6) . .
C2 N3 C5 119.9(6) . .
C18 N4 C19 120.3(6) . .
C18 N4 C12 120.2(5) . .
C19 N4 C12 119.4(6) . .
O4 C1 O3 122.5(6) . .
O4 C1 C16 118.8(6) . .
O3 C1 C16 118.7(5) . .
N3 C2 C10 121.2(6) . .
C4 C3 C6 121.9(6) . .
C3 C4 C7 118.7(6) . .
N3 C5 C21 111.5(5) . .
C3 C6 C20 118.1(5) . .
C3 C6 C8 120.0(5) . .
C20 C6 C8 121.8(5) . .
C21 C7 C4 120.5(6) . .
O1A C8 O2 116.0(12) . .
O1A C8 O1 29.8(10) . .
O2 C8 O1 124.6(11) . .
O1A C8 C6 123.0(12) . .
O2 C8 C6 119.3(5) . .
O1 C8 C6 113.6(11) . .
C23 C9 C25 117.3(6) . .
C23 C9 C17 121.1(5) . .
C25 C9 C17 121.6(5) . .
C2 C10 C17 120.5(6) . .
N3 C11 C22 121.7(6) . .
N4 C12 C14 111.2(5) . .
C14 C13 C24 119.8(6) . .
C26 C14 C13 120.2(6) . .
C26 C14 C12 120.3(6) . .
C13 C14 C12 119.4(6) . .
C24 C15 C16 120.3(6) . .
C26 C16 C15 119.3(5) . .
C26 C16 C1 120.6(5) . .
C15 C16 C1 120.1(6) . .
C10 C17 C22 116.1(6) . .
C10 C17 C9 121.7(5) . .
C22 C17 C9 122.2(5) . .
N4 C18 C23 120.9(6) . .
N4 C19 C25 121.0(6) . .
C21 C20 C6 120.3(5) . .
C20 C21 C7 120.3(6) . .
C20 C21 C5 119.7(6) . .
C7 C21 C5 119.9(6) . .
C11 C22 C17 120.8(6) . .
C9 C23 C18 120.4(6) . .
C15 C24 C13 119.8(6) . .
C19 C25 C9 120.1(6) . .
C14 C26 C16 120.5(5) . .

loop_
_geom_bond_atom_site_label_1
_geom_bond_atom_site_label_2
_geom_bond_distance
_geom_bond_site_symmetry_2
Pb1 O3 2.451(4) .
Pb1 O2 2.463(4) 3_547
Pb1 O2W 2.489(5) .
Pb1 O1A 2.69(2) 3_547
Pb1 O1W 2.718(3) .
Pb1 O4 2.732(6) .
O1 O1A 0.65(2) .
O1 C8 1.29(2) .
O1A C8 1.25(2) .
O1A Pb1 2.69(2) 3_547
O2 C8 1.273(8) .
O2 Pb1 2.463(4) 3_547
O3 C1 1.256(7) .
O4 C1 1.248(8) .
O5 N2 1.222(8) .
O6 N2 1.246(8) .
O7 N2 1.229(8) .
O8 O8A 0.73(4) .
O8 N1 1.254(12) .
O8 O9A 1.47(7) .
O8 O8B 1.69(3) .
O8A O8B 1.09(4) .
O8A N1 1.29(4) .
O8A O9A 1.87(8) .
O9A N1 1.06(7) .
O9A O9 1.25(7) .
O8B N1 1.29(2) .
O9 N1 1.328(12) .
O10 N1 1.219(9) .
N3 C11 1.320(8) .
N3 C2 1.336(8) .
N3 C5 1.501(8) .
N4 C18 1.324(9) .
N4 C19 1.347(9) .
N4 C12 1.497(9) .
C1 C16 1.492(8) .
C2 C10 1.367(9) .
C3 C4 1.366(9) .
C3 C6 1.394(8) .
C4 C7 1.392(11) .
C5 C21 1.510(9) .
C6 C20 1.404(8) .
C6 C8 1.473(8) .
C7 C21 1.384(9) .
C9 C23 1.372(8) .
C9 C25 1.400(8) .
C9 C17 1.489(8) .
C10 C17 1.387(8) .
C11 C22 1.357(9) .
C12 C14 1.519(10) .
C13 C14 1.384(9) .
C13 C24 1.395(11) .
C14 C26 1.380(7) .
C15 C24 1.386(9) .
C15 C16 1.394(8) .
C16 C26 1.388(7) .
C17 C22 1.394(8) .
C18 C23 1.386(9) .
C19 C25 1.362(10) .
C20 C21 1.363(8) .
